data_7200101
loop_
_publ_author_name
'Kendrick, John'
'Gourlay, Matthew D.'
'Neumann, Marcus A.'
'Leusen, Frank J. J.'

_publ_section_title
;
 Predicting spontaneous racemate resolution using recent developments in
 crystal structure prediction
;
_journal_issue 11
_journal_name_full CrystEngComm
_journal_page_first 2391
_journal_page_last 2399
_journal_paper_doi 10.1039/b909038j
_journal_volume 11
_journal_year 2009
_space_group_IT_number 19
_symmetry_cell_setting orthorhombic
_symmetry_Int_Tables_number 19
_symmetry_space_group_name_Hall 'P 2ac 2ab'
_symmetry_space_group_name_H-M 'P 21 21 21'
_cell_angle_alpha 90.000000
_cell_angle_beta 90.000000
_cell_angle_gamma 90.000000
_cell_length_a 7.419748
_cell_length_b 10.543758
_cell_length_c 6.744605
_cell_volume 527.644
_cod_data_source_file 5HMO_enantiopure.cif
_cod_data_source_block 5HMO_E_9
_cod_original_sg_symbol_H-M 'P 2_1 2_1 2_1'
_cod_struct_determination_method theoretical
_cod_database_code 7200101

loop_
_symmetry_equiv_pos_site_id
_symmetry_equiv_pos_as_xyz
1 x,y,z
2 -x+1/2,-y,z+1/2
3 -x,y+1/2,-z+1/2
4 x+1/2,-y+1/2,-z

loop_
_atom_site_label
_atom_site_type_symbol
_atom_site_fract_x
_atom_site_fract_y
_atom_site_fract_z
C46 C 1.554240 0.918429 0.205704
C47 C 1.465595 0.787807 0.168823
O48 O 1.404609 0.792086 -0.037655
C49 C 1.433213 0.911005 -0.112494
N50 N 1.515526 0.984497 0.021190
O51 O 1.386657 0.938125 -0.284461
C52 C 1.301399 0.758909 0.297437
O53 O 1.352510 0.730109 0.495890
H54 H 1.493968 0.966689 0.333976
H55 H 1.699641 0.909357 0.230556
H56 H 1.564645 0.711035 0.180223
H57 H 1.552249 1.077537 -0.006484
H58 H 1.205850 0.838464 0.291035
H59 H 1.233959 0.674755 0.236935
H60 H 1.363987 0.809576 0.576448
